data_1566964
loop_
_publ_author_name
'Valentini, Cataldo'
'Gowland, Duncan'
'Bezzu, C. Grazia'
'Romito, Deborah'
'Demitri, Nicola'
'Bonini, Nicola'
'Bonifazi, Davide'

_publ_section_title
;
 Customising excitation properties of polycyclic aromatic hydrocarbons by
 rational positional heteroatom doping: the peri-xanthenoxanthene (PXX)
 case
;
_journal_name_full 'Chemical Science'
_journal_paper_doi 10.1039/D2SC01038K
_journal_year 2022
_chemical_formula_moiety 'C27 H15 N3 O3, 4.88(H2 O)'
_chemical_formula_sum 'C27 H24.75 N3 O7.88'
_chemical_formula_weight 517.25
_space_group_crystal_system monoclinic
_space_group_IT_number 15
_space_group_name_Hall '-C 2yc'
_space_group_name_H-M_alt 'C 1 2/c 1'
_atom_sites_solution_hydrogens geom
_atom_sites_solution_primary direct
_atom_sites_solution_secondary difmap
_audit_creation_method SHELXL-2018/3
_audit_update_record
;
2022-02-11 deposited with the CCDC.	2022-04-27 downloaded from the CCDC.
;
_cell_angle_alpha 90
_cell_angle_beta 101.61(3)
_cell_angle_gamma 90
_cell_formula_units_Z 16
_cell_length_a 12.826(3)
_cell_length_b 28.416(6)
_cell_length_c 27.470(5)
_cell_measurement_reflns_used 181
_cell_measurement_temperature 100(2)
_cell_measurement_theta_max 22.751
_cell_measurement_theta_min 1.412
_cell_volume 9807(4)
_computing_cell_refinement 'XDS (Kabsch, 2010)'
_computing_data_collection 'Elettra XRD1 Data Collection SW'
_computing_data_reduction 'XDS (Kabsch, 2010)'
_computing_molecular_graphics 'Ortep3 for Windows - Coot'
_computing_publication_material 'enCIFer - publCIF'
_computing_structure_refinement 'SHELXL-2018/3 (Sheldrick, 2015)'
_computing_structure_solution 'SHELXT (Sheldrick, 2015)'
_diffrn_ambient_temperature 100(2)
_diffrn_measured_fraction_theta_full 0.978
_diffrn_measured_fraction_theta_max 0.978
_diffrn_measurement_device_type
;
'Huber 4-circles Kappa Goniometer, Pilatus 2M detector'
;
_diffrn_measurement_method 'Rotating crystal'
_diffrn_radiation_type Synchrotron
_diffrn_radiation_wavelength 0.700
_diffrn_reflns_av_R_equivalents 0.2292
_diffrn_reflns_av_unetI/netI 0.1996
_diffrn_reflns_Laue_measured_fraction_full 0.978
_diffrn_reflns_Laue_measured_fraction_max 0.978
_diffrn_reflns_limit_h_max 13
_diffrn_reflns_limit_h_min -13
_diffrn_reflns_limit_k_max 31
_diffrn_reflns_limit_k_min -31
_diffrn_reflns_limit_l_max 30
_diffrn_reflns_limit_l_min -30
_diffrn_reflns_number 24718
_diffrn_reflns_point_group_measured_fraction_full 0.978
_diffrn_reflns_point_group_measured_fraction_max 0.978
_diffrn_reflns_theta_full 22.751
_diffrn_reflns_theta_max 22.751
_diffrn_reflns_theta_min 1.412
_diffrn_source 'Elettra Synchrotron - XRD1 BL'
_diffrn_standards_decay_% 0
_diffrn_standards_interval_count 0
_diffrn_standards_number 0
_exptl_absorpt_coefficient_mu 0.100
_exptl_absorpt_correction_type none
_exptl_crystal_colour Colorless
_exptl_crystal_density_diffrn 1.401
_exptl_crystal_description 'Thin plates'
_exptl_crystal_F_000 4332
_exptl_crystal_size_max 0.100
_exptl_crystal_size_mid 0.020
_exptl_crystal_size_min 0.020
_refine_diff_density_max 0.605
_refine_diff_density_min -0.313
_refine_diff_density_rms 0.087
_refine_ls_extinction_coef 0.0021(3)
_refine_ls_extinction_expression Fc^*^=kFc[1+0.001xFc^2^\l^3^/sin(2\q)]^-1/4^
_refine_ls_extinction_method 'SHELXL-2018/3 (Sheldrick 2018)'
_refine_ls_goodness_of_fit_ref 0.992
_refine_ls_hydrogen_treatment constr
_refine_ls_matrix_type full
_refine_ls_number_parameters 683
_refine_ls_number_reflns 6786
_refine_ls_number_restraints 0
_refine_ls_restrained_S_all 0.992
_refine_ls_R_factor_all 0.2453
_refine_ls_R_factor_gt 0.1006
_refine_ls_shift/su_max 0.003
_refine_ls_shift/su_mean 0.000
_refine_ls_structure_factor_coef Fsqd
_refine_ls_weighting_details 'w=1/[\s^2^(Fo^2^)+(0.1586P)^2^+27.6285P] where P=(Fo^2^+2Fc^2^)/3'
_refine_ls_weighting_scheme calc
_refine_ls_wR_factor_gt 0.2516
_refine_ls_wR_factor_ref 0.3480
_reflns_Friedel_coverage 0.000
_reflns_number_gt 2549
_reflns_number_total 6786
_reflns_threshold_expression 'I > 2\s(I)'
_cod_data_source_file d2sc01038k2.cif
_cod_data_source_block BCV403
_cod_original_sg_symbol_H-M 'C 2/c'
_cod_database_code 1566964
_shelx_shelxl_version_number 2018/3
_shelx_space_group_comment
;
The symmetry employed for this shelxl refinement is uniquely defined
by the following loop, which should always be used as a source of
symmetry information in preference to the above space-group names.
They are only intended as comments.
;
_shelx_estimated_absorpt_t_min 0.990
_shelx_estimated_absorpt_t_max 0.998

loop_
_space_group_symop_operation_xyz
'x, y, z'
'-x, y, -z+1/2'
'x+1/2, y+1/2, z'
'-x+1/2, y+1/2, -z+1/2'
'-x, -y, -z'
'x, -y, z-1/2'
'-x+1/2, -y+1/2, -z'
'x+1/2, -y+1/2, z-1/2'

loop_
_atom_site_label
_atom_site_type_symbol
_atom_site_fract_x
_atom_site_fract_y
_atom_site_fract_z
_atom_site_U_iso_or_equiv
_atom_site_adp_type
_atom_site_occupancy
_atom_site_site_symmetry_order
_atom_site_calc_flag
_atom_site_refinement_flags_posn
_atom_site_refinement_flags_adp
_atom_site_refinement_flags_occupancy
_atom_site_disorder_assembly
_atom_site_disorder_group
O_11 O 0.1805(16) 0.7302(8) 0.7630(9) 0.121(7) Uiso 0.5 1 d . . P A 1
O_12 O 0.538(2) 0.2509(11) 0.2836(11) 0.181(11) Uiso 0.5 1 d . . P B 1
OA_13 O 0.3745(18) 0.3074(7) 0.3151(7) 0.083(9) Uiso 0.51(4) 1 d . . P C 1
OB_13 O 0.430(2) 0.2958(8) 0.3001(8) 0.097(10) Uiso 0.49(4) 1 d . . P C 2
O_14 O 0.0356(17) 0.5277(9) 0.2429(10) 0.052(7) Uiso 0.25 1 d . . P D 1
O_15 O -0.180(2) 0.7537(11) 0.5580(12) 0.181(11) Uiso 0.5 1 d . . P E 1
OA_16 O 0.098(2) 0.4634(17) 0.3341(10) 0.110(9) Uiso 0.58(7) 1 d . . P F 1
OB_16 O 0.0803(17) 0.4841(14) 0.3247(9) 0.059(12) Uiso 0.42(7) 1 d . . P F 2
OA_17 O 0.6552(14) 0.6684(4) 0.4846(9) 0.084(7) Uiso 0.73(5) 1 d . . P G 1
OB_17 O 0.689(4) 0.6667(11) 0.511(2) 0.078(17) Uiso 0.27(5) 1 d . . P G 2
OA_18 O -0.063(2) 0.6278(8) 0.6983(9) 0.104(11) Uiso 0.49(4) 1 d . . P H 1
OB_18 O -0.139(3) 0.6180(11) 0.6728(13) 0.167(16) Uiso 0.51(4) 1 d . . P H 2
O_19 O -0.245(2) 0.6811(12) 0.6789(13) 0.189(12) Uiso 0.5 1 d . . P I 1
OA_20 O -0.1165(13) 0.7745(6) 0.6078(7) 0.088(8) Uiso 0.51(3) 1 d . . P E 1
OB_20 O -0.1067(19) 0.7698(9) 0.6608(11) 0.145(12) Uiso 0.49(3) 1 d . . P E 2
OA_21 O -0.2534(17) 0.6937(9) 0.5807(13) 0.171(11) Uiso 0.70(4) 1 d . . P J 1
OB_21 O -0.247(2) 0.6806(12) 0.6153(17) 0.091(18) Uiso 0.30(4) 1 d . . P J 2
OA_22 O 0.0533(17) 0.7161(7) 0.6627(6) 0.096(8) Uiso 0.59(3) 1 d . . P K 1
OB_22 O 0.111(2) 0.7386(9) 0.6710(8) 0.083(11) Uiso 0.41(3) 1 d . . P K 2
O_23 O -0.013(4) 0.6704(16) 0.7252(16) 0.265(19) Uiso 0.5 1 d . . P H 1
N1_1 N 0.5345(5) 0.5460(3) 0.4455(3) 0.0386(19) Uani 1 1 d . . . . .
C2_1 C 0.4583(7) 0.5799(3) 0.4467(3) 0.044(2) Uani 1 1 d . . . . .
H2A_1 H 0.479641 0.611650 0.453077 0.053 Uiso 1 1 calc R U . . .
C3_1 C 0.3525(6) 0.5687(3) 0.4388(4) 0.042(2) Uani 1 1 d . . . . .
C4_1 C 0.3149(7) 0.5224(3) 0.4285(4) 0.045(3) Uani 1 1 d . . . . .
C5_1 C 0.3966(6) 0.4869(3) 0.4275(3) 0.038(2) Uani 1 1 d . . . . .
C6_1 C 0.5047(7) 0.4996(3) 0.4372(3) 0.041(2) Uani 1 1 d . . . . .
C7_1 C 0.5827(7) 0.4651(4) 0.4370(3) 0.042(2) Uani 1 1 d . . . . .
H7_1 H 0.655383 0.474106 0.441798 0.050 Uiso 1 1 calc R U . . .
C8_1 C 0.5561(7) 0.4194(3) 0.4301(3) 0.041(2) Uani 1 1 d . . . . .
H8_1 H 0.609752 0.396299 0.430443 0.050 Uiso 1 1 calc R U . . .
C9_1 C 0.4481(7) 0.4060(4) 0.4223(4) 0.049(3) Uani 1 1 d . . . . .
H9_1 H 0.429492 0.373719 0.418163 0.058 Uiso 1 1 calc R U . . .
C10_1 C 0.3714(7) 0.4384(3) 0.4206(4) 0.044(2) Uani 1 1 d . . . . .
H10_1 H 0.299105 0.428704 0.414684 0.053 Uiso 1 1 calc R U . . .
C11_1 C 0.1334(7) 0.6522(3) 0.4296(4) 0.043(2) Uani 1 1 d . . . . .
C12_1 C 0.2013(7) 0.6196(3) 0.4157(4) 0.043(2) Uani 1 1 d . . . . .
C13_1 C 0.1811(7) 0.6040(4) 0.3662(4) 0.057(3) Uani 1 1 d . . . . .
H13_1 H 0.231568 0.582976 0.357036 0.069 Uiso 1 1 calc R U . . .
N14_1 N 0.0985(6) 0.6157(3) 0.3309(3) 0.060(2) Uani 1 1 d . . . . .
C15_1 C 0.0229(7) 0.6431(4) 0.3462(4) 0.054(3) Uani 1 1 d . . . . .
C16_1 C 0.0369(7) 0.6603(3) 0.3949(4) 0.046(3) Uani 1 1 d . . . . .
C17_1 C -0.0491(7) 0.6841(4) 0.4093(5) 0.054(3) Uani 1 1 d . . . . .
C18_1 C -0.1370(8) 0.6953(3) 0.3749(5) 0.058(3) Uani 1 1 d . . . . .
H18_1 H -0.192997 0.712257 0.384883 0.070 Uiso 1 1 calc R U . . .
C19_1 C -0.1470(8) 0.6827(4) 0.3253(5) 0.064(3) Uani 1 1 d . . . . .
H19_1 H -0.207288 0.692695 0.301554 0.077 Uiso 1 1 calc R U . . .
C20_1 C -0.0702(7) 0.6559(4) 0.3107(5) 0.065(3) Uani 1 1 d . . . . .
H20_1 H -0.078786 0.645766 0.277131 0.077 Uiso 1 1 calc R U . . .
C21_1 C 0.1439(7) 0.6764(3) 0.4780(4) 0.043(2) Uani 1 1 d . . . . .
C22_1 C 0.0502(8) 0.6917(3) 0.4903(5) 0.054(3) Uani 1 1 d . . . . .
C23_1 C 0.0481(10) 0.7073(4) 0.5388(5) 0.059(3) Uani 1 1 d . . . . .
H23_1 H -0.018683 0.714890 0.546773 0.071 Uiso 1 1 calc R U . . .
N24_1 N 0.1331(9) 0.7117(3) 0.5731(4) 0.065(3) Uani 1 1 d . . . . .
C25_1 C 0.2310(9) 0.7044(4) 0.5605(4) 0.053(3) Uani 1 1 d . . . . .
C26_1 C 0.2393(8) 0.6882(3) 0.5129(4) 0.048(3) Uani 1 1 d . . . . .
C27_1 C 0.3400(8) 0.6886(3) 0.4997(4) 0.051(3) Uani 1 1 d . . . . .
H27_1 H 0.346093 0.681110 0.466697 0.061 Uiso 1 1 calc R U . . .
C28_1 C 0.4283(9) 0.6997(4) 0.5341(4) 0.058(3) Uani 1 1 d . . . . .
H28_1 H 0.496212 0.699258 0.525271 0.070 Uiso 1 1 calc R U . . .
C29_1 C 0.4192(10) 0.7118(4) 0.5831(5) 0.065(3) Uani 1 1 d . . . . .
H29_1 H 0.481492 0.718118 0.607465 0.078 Uiso 1 1 calc R U . . .
C30_1 C 0.3218(10) 0.7145(4) 0.5957(4) 0.062(3) Uani 1 1 d . . . . .
H30_1 H 0.316235 0.723256 0.628424 0.074 Uiso 1 1 calc R U . . .
O1_1 O 0.2864(4) 0.6040(2) 0.4504(2) 0.0478(17) Uani 1 1 d . . . . .
O2_1 O 0.2180(5) 0.5107(2) 0.4212(3) 0.0552(19) Uani 1 1 d . . . . .
H2_1 H 0.180607 0.534665 0.423139 0.083 Uiso 1 1 calc R U . . .
O3_1 O -0.0468(5) 0.6929(2) 0.4590(3) 0.0559(19) Uani 1 1 d . . . . .
N1_2 N 1.0300(5) 0.5403(3) 0.4422(3) 0.0397(19) Uani 1 1 d . . . . .
C2_2 C 0.9404(7) 0.5315(3) 0.4079(4) 0.039(2) Uani 1 1 d . . . . .
H2A_2 H 0.945790 0.517259 0.377188 0.047 Uiso 1 1 calc R U . . .
C3_2 C 0.8430(7) 0.5427(3) 0.4166(3) 0.038(2) Uani 1 1 d . . . . .
C4_2 C 0.8269(6) 0.5648(3) 0.4605(3) 0.038(2) Uani 1 1 d . . . . .
C5_2 C 0.9255(6) 0.5737(3) 0.4971(4) 0.038(2) Uani 1 1 d . . . . .
C6_2 C 1.0251(7) 0.5609(3) 0.4869(4) 0.036(2) Uani 1 1 d . . . . .
C7_2 C 1.1187(7) 0.5678(3) 0.5220(4) 0.041(2) Uani 1 1 d . . . . .
H7_2 H 1.185397 0.559204 0.514545 0.049 Uiso 1 1 calc R U . . .
C8_2 C 1.1141(7) 0.5871(3) 0.5670(4) 0.045(3) Uani 1 1 d . . . . .
H8_2 H 1.177948 0.591845 0.590871 0.054 Uiso 1 1 calc R U . . .
C9_2 C 1.0157(7) 0.5999(4) 0.5786(4) 0.054(3) Uani 1 1 d . . . . .
H9_2 H 1.013241 0.612940 0.610250 0.064 Uiso 1 1 calc R U . . .
C10_2 C 0.9243(7) 0.5935(3) 0.5443(4) 0.046(3) Uani 1 1 d . . . . .
H10_2 H 0.858321 0.602618 0.552076 0.055 Uiso 1 1 calc R U . . .
C11_2 C 0.5862(7) 0.5346(4) 0.3307(3) 0.048(3) Uani 1 1 d . . . . .
C12_2 C 0.6766(7) 0.5551(4) 0.3577(4) 0.044(2) Uani 1 1 d . . . . .
C13_2 C 0.6844(7) 0.6041(4) 0.3611(4) 0.052(3) Uani 1 1 d . . . . .
H13_2 H 0.749693 0.616696 0.378932 0.063 Uiso 1 1 calc R U . . .
N14_2 N 0.6117(7) 0.6338(3) 0.3424(3) 0.060(3) Uani 1 1 d . . . . .
C15_2 C 0.5169(8) 0.6162(5) 0.3191(4) 0.060(3) Uani 1 1 d . . . . .
C16_2 C 0.5014(7) 0.5672(5) 0.3143(4) 0.059(3) Uani 1 1 d . . . . .
C17_2 C 0.3960(10) 0.5526(5) 0.2961(4) 0.070(4) Uani 1 1 d . . . . .
C18_2 C 0.3128(8) 0.5798(7) 0.2774(4) 0.078(5) Uani 1 1 d . . . . .
H18_2 H 0.244780 0.567252 0.263234 0.094 Uiso 1 1 calc R U . . .
C19_2 C 0.3333(11) 0.6285(7) 0.2803(5) 0.097(5) Uani 1 1 d . . . . .
H19_2 H 0.276505 0.649480 0.267853 0.116 Uiso 1 1 calc R U . . .
C20_2 C 0.4302(9) 0.6472(5) 0.3001(4) 0.079(4) Uani 1 1 d . . . . .
H20_2 H 0.440252 0.680296 0.301258 0.094 Uiso 1 1 calc R U . . .
C21_2 C 0.5636(9) 0.4861(4) 0.3191(4) 0.060(3) Uani 1 1 d . . . . .
C22_2 C 0.4556(11) 0.4721(5) 0.3079(4) 0.071(4) Uani 1 1 d . . . . .
C23_2 C 0.4310(16) 0.4251(8) 0.3048(5) 0.112(7) Uani 1 1 d . . . . .
H23_2 H 0.357528 0.417234 0.299319 0.135 Uiso 1 1 calc R U . . .
N24_2 N 0.4969(13) 0.3903(5) 0.3087(4) 0.094(5) Uani 1 1 d . . . . .
C25_2 C 0.6027(16) 0.4024(5) 0.3117(5) 0.093(5) Uani 1 1 d . . . . .
C26_2 C 0.6396(10) 0.4494(4) 0.3140(4) 0.062(3) Uani 1 1 d . . . . .
C27_2 C 0.7472(9) 0.4578(4) 0.3086(4) 0.060(3) Uani 1 1 d . . . . .
H27_2 H 0.772472 0.489290 0.310272 0.072 Uiso 1 1 calc R U . . .
C28_2 C 0.8143(11) 0.4228(5) 0.3011(4) 0.076(4) Uani 1 1 d . . . . .
H28_2 H 0.883494 0.429726 0.295643 0.091 Uiso 1 1 calc R U . . .
C29_2 C 0.7785(18) 0.3761(6) 0.3018(5) 0.105(6) Uani 1 1 d . . . . .
H29_2 H 0.824920 0.350731 0.298548 0.126 Uiso 1 1 calc R U . . .
C30_2 C 0.6729(18) 0.3670(6) 0.3074(5) 0.106(6) Uani 1 1 d . . . . .
H30_2 H 0.649922 0.335257 0.308229 0.127 Uiso 1 1 calc R U . . .
O1_2 O 0.7562(4) 0.5250(2) 0.3825(2) 0.0431(16) Uani 1 1 d . . . . .
O2_2 O 0.7394(5) 0.5762(2) 0.4695(2) 0.0496(18) Uani 1 1 d . . . . .
H2_2 H 0.690912 0.568996 0.445255 0.074 Uiso 1 1 calc R U . . .
O3_2 O 0.3752(6) 0.5046(4) 0.2992(3) 0.083(3) Uani 1 1 d . . . . .

loop_
_atom_site_aniso_label
_atom_site_aniso_U_11
_atom_site_aniso_U_22
_atom_site_aniso_U_33
_atom_site_aniso_U_23
_atom_site_aniso_U_13
_atom_site_aniso_U_12
N1_1 0.040(4) 0.039(5) 0.039(5) 0.008(4) 0.013(3) 0.009(4)
C2_1 0.046(6) 0.046(6) 0.042(6) 0.010(5) 0.011(5) 0.005(5)
C3_1 0.022(5) 0.051(7) 0.055(7) 0.001(5) 0.013(4) 0.006(4)
C4_1 0.030(6) 0.046(6) 0.060(7) 0.001(5) 0.010(4) 0.003(5)
C5_1 0.025(5) 0.052(6) 0.038(6) 0.003(5) 0.008(4) 0.011(4)
C6_1 0.034(5) 0.054(7) 0.037(6) 0.010(5) 0.010(4) 0.005(4)
C7_1 0.030(5) 0.055(7) 0.043(6) 0.011(5) 0.014(4) 0.013(5)
C8_1 0.039(6) 0.044(7) 0.043(6) 0.007(5) 0.015(4) 0.015(5)
C9_1 0.043(6) 0.049(6) 0.056(7) 0.014(5) 0.017(5) 0.008(5)
C10_1 0.040(6) 0.050(7) 0.046(6) 0.001(5) 0.018(5) -0.004(5)
C11_1 0.030(5) 0.042(6) 0.061(7) 0.011(5) 0.020(5) 0.004(4)
C12_1 0.033(5) 0.049(6) 0.047(7) 0.013(5) 0.010(5) 0.009(4)
C13_1 0.040(6) 0.081(8) 0.055(7) 0.010(6) 0.018(5) 0.026(5)
N14_1 0.040(5) 0.083(7) 0.058(6) 0.004(5) 0.013(4) 0.023(5)
C15_1 0.040(6) 0.063(7) 0.060(8) 0.008(6) 0.010(5) 0.002(5)
C16_1 0.034(5) 0.037(6) 0.073(8) 0.010(5) 0.022(5) 0.006(4)
C17_1 0.039(6) 0.046(7) 0.078(9) 0.011(6) 0.013(6) -0.002(5)
C18_1 0.034(6) 0.036(6) 0.103(11) -0.005(6) 0.009(6) -0.001(4)
C19_1 0.039(6) 0.065(8) 0.081(10) 0.008(7) -0.005(6) 0.004(5)
C20_1 0.032(6) 0.078(8) 0.081(9) 0.004(7) 0.006(6) 0.002(5)
C21_1 0.043(6) 0.029(5) 0.063(7) 0.013(5) 0.022(5) 0.007(4)
C22_1 0.044(6) 0.042(6) 0.079(9) 0.006(6) 0.022(6) 0.007(5)
C23_1 0.070(8) 0.040(6) 0.074(9) 0.008(6) 0.028(7) 0.010(5)
N24_1 0.093(8) 0.043(6) 0.058(7) 0.007(5) 0.012(6) 0.015(5)
C25_1 0.063(7) 0.043(6) 0.052(7) 0.006(5) 0.014(6) 0.006(5)
C26_1 0.044(6) 0.034(6) 0.064(8) 0.010(5) 0.005(5) 0.005(4)
C27_1 0.051(6) 0.042(6) 0.055(7) 0.004(5) -0.002(5) 0.008(5)
C28_1 0.064(7) 0.038(6) 0.066(8) 0.013(6) -0.001(6) -0.002(5)
C29_1 0.069(8) 0.035(7) 0.080(10) 0.006(6) -0.010(7) -0.005(5)
C30_1 0.075(8) 0.050(7) 0.055(8) 0.007(6) 0.001(6) 0.004(6)
O1_1 0.032(3) 0.060(5) 0.052(4) 0.001(4) 0.011(3) 0.015(3)
O2_1 0.030(4) 0.065(5) 0.070(5) -0.008(4) 0.008(3) 0.008(3)
O3_1 0.045(4) 0.049(4) 0.076(6) -0.001(4) 0.018(4) 0.006(3)
N1_2 0.030(4) 0.042(5) 0.046(5) 0.003(4) 0.005(4) -0.003(3)
C2_2 0.038(5) 0.037(5) 0.043(6) 0.011(5) 0.008(4) 0.001(4)
C3_2 0.032(5) 0.039(6) 0.042(6) 0.002(5) 0.006(4) 0.003(4)
C4_2 0.020(5) 0.051(6) 0.041(6) 0.007(5) 0.000(4) -0.001(4)
C5_2 0.030(5) 0.040(6) 0.046(6) 0.001(5) 0.012(4) 0.000(4)
C6_2 0.037(5) 0.030(5) 0.040(6) 0.003(4) 0.003(4) -0.004(4)
C7_2 0.029(5) 0.046(6) 0.045(6) 0.004(5) 0.002(4) -0.003(4)
C8_2 0.029(5) 0.047(6) 0.059(7) 0.010(5) 0.005(5) -0.007(4)
C9_2 0.048(6) 0.058(7) 0.049(7) 0.003(5) -0.002(5) -0.007(5)
C10_2 0.036(6) 0.051(6) 0.052(7) 0.003(5) 0.013(5) 0.002(4)
C11_2 0.037(6) 0.077(8) 0.029(6) -0.004(5) 0.000(4) -0.009(5)
C12_2 0.031(5) 0.055(7) 0.044(6) 0.006(5) 0.005(4) 0.007(5)
C13_2 0.037(6) 0.066(8) 0.055(7) 0.012(6) 0.011(5) 0.008(5)
N14_2 0.043(5) 0.062(6) 0.076(7) 0.022(5) 0.014(5) 0.018(5)
C15_2 0.046(7) 0.077(9) 0.056(8) 0.021(6) 0.011(5) 0.009(6)
C16_2 0.022(5) 0.123(11) 0.031(6) 0.015(6) 0.005(4) 0.003(6)
C17_2 0.071(9) 0.091(10) 0.048(7) -0.005(7) 0.013(6) -0.026(8)
C18_2 0.031(6) 0.170(16) 0.029(7) 0.010(9) -0.004(5) 0.017(8)
C19_2 0.064(10) 0.176(18) 0.049(8) 0.025(10) 0.009(7) 0.055(10)
C20_2 0.043(7) 0.128(12) 0.064(8) 0.023(8) 0.009(6) 0.025(7)
C21_2 0.058(7) 0.075(9) 0.039(7) 0.005(6) -0.008(5) -0.015(7)
C22_2 0.092(10) 0.090(10) 0.028(6) 0.008(6) 0.002(6) -0.040(9)
C23_2 0.148(16) 0.149(18) 0.027(8) 0.017(10) -0.014(9) -0.085(15)
N24_2 0.140(12) 0.091(10) 0.037(6) 0.010(7) -0.016(7) -0.073(9)
C25_2 0.165(16) 0.058(9) 0.047(8) -0.008(7) 0.005(9) -0.018(11)
C26_2 0.086(9) 0.063(8) 0.032(6) 0.006(6) 0.001(6) -0.027(7)
C27_2 0.085(8) 0.049(7) 0.037(6) 0.004(5) -0.009(6) 0.007(6)
C28_2 0.109(10) 0.061(9) 0.049(8) -0.010(6) -0.004(7) 0.031(8)
C29_2 0.196(18) 0.067(11) 0.038(8) -0.007(7) -0.011(10) 0.053(12)
C30_2 0.183(18) 0.082(13) 0.040(8) 0.000(8) -0.010(10) -0.047(13)
O1_2 0.031(3) 0.049(4) 0.047(4) 0.002(3) 0.003(3) 0.001(3)
O2_2 0.025(4) 0.065(5) 0.058(5) -0.008(4) 0.007(3) 0.000(3)
O3_2 0.045(5) 0.164(10) 0.034(5) 0.001(5) -0.005(4) -0.011(6)

loop_
_atom_type_symbol
_atom_type_description
_atom_type_scat_dispersion_real
_atom_type_scat_dispersion_imag
_atom_type_scat_source
C C 0.0030 0.0016 'International Tables Vol C Tables 4.2.6.8 and 6.1.1.4'
N N 0.0059 0.0032 'International Tables Vol C Tables 4.2.6.8 and 6.1.1.4'
O O 0.0105 0.0059 'International Tables Vol C Tables 4.2.6.8 and 6.1.1.4'
H H 0.0000 0.0000 'International Tables Vol C Tables 4.2.6.8 and 6.1.1.4'

loop_
_geom_angle_atom_site_label_1
_geom_angle_atom_site_label_2
_geom_angle_atom_site_label_3
_geom_angle
_geom_angle_site_symmetry_1
_geom_angle_site_symmetry_3
_geom_angle_publ_flag
O_23 O_23 OA_18 120(3) 2_556 . ?
C2_1 N1_1 C6_1 119.8(7) . . ?
C3_1 C2_1 N1_1 121.4(9) . . ?
C3_1 C2_1 H2A_1 119.3 . . ?
N1_1 C2_1 H2A_1 119.3 . . ?
C2_1 C3_1 O1_1 115.4(8) . . ?
C2_1 C3_1 C4_1 122.4(8) . . ?
O1_1 C3_1 C4_1 121.2(7) . . ?
O2_1 C4_1 C3_1 124.3(8) . . ?
O2_1 C4_1 C5_1 120.1(9) . . ?
C3_1 C4_1 C5_1 115.6(8) . . ?
C6_1 C5_1 C10_1 117.6(8) . . ?
C6_1 C5_1 C4_1 120.2(9) . . ?
C10_1 C5_1 C4_1 122.0(8) . . ?
N1_1 C6_1 C7_1 119.7(8) . . ?
N1_1 C6_1 C5_1 120.5(8) . . ?
C7_1 C6_1 C5_1 119.8(9) . . ?
C8_1 C7_1 C6_1 121.0(9) . . ?
C8_1 C7_1 H7_1 119.5 . . ?
C6_1 C7_1 H7_1 119.5 . . ?
C7_1 C8_1 C9_1 119.6(8) . . ?
C7_1 C8_1 H8_1 120.2 . . ?
C9_1 C8_1 H8_1 120.2 . . ?
C10_1 C9_1 C8_1 120.8(10) . . ?
C10_1 C9_1 H9_1 119.6 . . ?
C8_1 C9_1 H9_1 119.6 . . ?
C9_1 C10_1 C5_1 121.1(9) . . ?
C9_1 C10_1 H10_1 119.5 . . ?
C5_1 C10_1 H10_1 119.5 . . ?
C12_1 C11_1 C16_1 115.9(9) . . ?
C12_1 C11_1 C21_1 127.9(9) . . ?
C16_1 C11_1 C21_1 115.9(8) . . ?
O1_1 C12_1 C11_1 119.0(9) . . ?
O1_1 C12_1 C13_1 122.4(8) . . ?
C11_1 C12_1 C13_1 118.6(8) . . ?
N14_1 C13_1 C12_1 126.3(9) . . ?
N14_1 C13_1 H13_1 116.9 . . ?
C12_1 C13_1 H13_1 116.9 . . ?
C13_1 N14_1 C15_1 115.5(9) . . ?
N14_1 C15_1 C16_1 121.7(9) . . ?
N14_1 C15_1 C20_1 118.7(10) . . ?
C16_1 C15_1 C20_1 119.5(10) . . ?
C15_1 C16_1 C11_1 120.7(9) . . ?
C15_1 C16_1 C17_1 118.4(9) . . ?
C11_1 C16_1 C17_1 120.8(10) . . ?
C18_1 C17_1 O3_1 119.8(10) . . ?
C18_1 C17_1 C16_1 120.1(12) . . ?
O3_1 C17_1 C16_1 119.9(9) . . ?
C17_1 C18_1 C19_1 121.6(10) . . ?
C17_1 C18_1 H18_1 119.2 . . ?
C19_1 C18_1 H18_1 119.2 . . ?
C20_1 C19_1 C18_1 120.2(10) . . ?
C20_1 C19_1 H19_1 119.9 . . ?
C18_1 C19_1 H19_1 119.9 . . ?
C19_1 C20_1 C15_1 119.5(11) . . ?
C19_1 C20_1 H20_1 120.3 . . ?
C15_1 C20_1 H20_1 120.3 . . ?
C22_1 C21_1 C26_1 115.4(10) . . ?
C22_1 C21_1 C11_1 116.1(9) . . ?
C26_1 C21_1 C11_1 128.4(8) . . ?
O3_1 C22_1 C21_1 125.5(11) . . ?
O3_1 C22_1 C23_1 113.6(9) . . ?
C21_1 C22_1 C23_1 120.9(10) . . ?
N24_1 C23_1 C22_1 122.9(10) . . ?
N24_1 C23_1 H23_1 118.5 . . ?
C22_1 C23_1 H23_1 118.5 . . ?
C23_1 N24_1 C25_1 118.5(10) . . ?
N24_1 C25_1 C30_1 118.2(11) . . ?
N24_1 C25_1 C26_1 121.5(10) . . ?
C30_1 C25_1 C26_1 120.3(10) . . ?
C27_1 C26_1 C25_1 118.6(10) . . ?
C27_1 C26_1 C21_1 122.2(10) . . ?
C25_1 C26_1 C21_1 118.9(9) . . ?
C28_1 C27_1 C26_1 120.2(11) . . ?
C28_1 C27_1 H27_1 119.9 . . ?
C26_1 C27_1 H27_1 119.9 . . ?
C27_1 C28_1 C29_1 120.0(11) . . ?
C27_1 C28_1 H28_1 120.0 . . ?
C29_1 C28_1 H28_1 120.0 . . ?
C30_1 C29_1 C28_1 120.6(11) . . ?
C30_1 C29_1 H29_1 119.7 . . ?
C28_1 C29_1 H29_1 119.7 . . ?
C29_1 C30_1 C25_1 119.8(12) . . ?
C29_1 C30_1 H30_1 120.1 . . ?
C25_1 C30_1 H30_1 120.1 . . ?
C12_1 O1_1 C3_1 120.8(8) . . ?
C4_1 O2_1 H2_1 109.5 . . ?
C22_1 O3_1 C17_1 117.0(8) . . ?
C2_2 N1_2 C6_2 121.0(7) . . ?
N1_2 C2_2 C3_2 121.1(9) . . ?
N1_2 C2_2 H2A_2 119.4 . . ?
C3_2 C2_2 H2A_2 119.4 . . ?
C2_2 C3_2 O1_2 115.8(8) . . ?
C2_2 C3_2 C4_2 123.7(8) . . ?
O1_2 C3_2 C4_2 120.0(7) . . ?
O2_2 C4_2 C3_2 125.5(8) . . ?
O2_2 C4_2 C5_2 120.6(9) . . ?
C3_2 C4_2 C5_2 113.9(7) . . ?
C10_2 C5_2 C6_2 117.4(8) . . ?
C10_2 C5_2 C4_2 121.8(8) . . ?
C6_2 C5_2 C4_2 120.7(8) . . ?
N1_2 C6_2 C7_2 119.3(8) . . ?
N1_2 C6_2 C5_2 119.6(8) . . ?
C7_2 C6_2 C5_2 121.1(9) . . ?
C8_2 C7_2 C6_2 119.6(8) . . ?
C8_2 C7_2 H7_2 120.2 . . ?
C6_2 C7_2 H7_2 120.2 . . ?
C7_2 C8_2 C9_2 120.9(9) . . ?
C7_2 C8_2 H8_2 119.6 . . ?
C9_2 C8_2 H8_2 119.6 . . ?
C10_2 C9_2 C8_2 119.5(10) . . ?
C10_2 C9_2 H9_2 120.2 . . ?
C8_2 C9_2 H9_2 120.2 . . ?
C9_2 C10_2 C5_2 121.5(9) . . ?
C9_2 C10_2 H10_2 119.3 . . ?
C5_2 C10_2 H10_2 119.3 . . ?
C12_2 C11_2 C21_2 129.7(10) . . ?
C12_2 C11_2 C16_2 113.7(10) . . ?
C21_2 C11_2 C16_2 116.5(9) . . ?
C11_2 C12_2 O1_2 117.2(9) . . ?
C11_2 C12_2 C13_2 120.0(9) . . ?
O1_2 C12_2 C13_2 122.8(8) . . ?
N14_2 C13_2 C12_2 126.2(10) . . ?
N14_2 C13_2 H13_2 116.9 . . ?
C12_2 C13_2 H13_2 116.9 . . ?
C13_2 N14_2 C15_2 117.3(10) . . ?
N14_2 C15_2 C16_2 120.4(9) . . ?
N14_2 C15_2 C20_2 120.4(12) . . ?
C16_2 C15_2 C20_2 119.2(11) . . ?
C17_2 C16_2 C15_2 115.7(11) . . ?
C17_2 C16_2 C11_2 122.4(12) . . ?
C15_2 C16_2 C11_2 121.7(9) . . ?
C18_2 C17_2 O3_2 116.2(12) . . ?
C18_2 C17_2 C16_2 127.1(14) . . ?
O3_2 C17_2 C16_2 116.7(12) . . ?
C17_2 C18_2 C19_2 114.9(12) . . ?
C17_2 C18_2 H18_2 122.5 . . ?
C19_2 C18_2 H18_2 122.5 . . ?
C20_2 C19_2 C18_2 123.4(13) . . ?
C20_2 C19_2 H19_2 118.3 . . ?
C18_2 C19_2 H19_2 118.3 . . ?
C19_2 C20_2 C15_2 119.2(14) . . ?
C19_2 C20_2 H20_2 120.4 . . ?
C15_2 C20_2 H20_2 120.4 . . ?
C22_2 C21_2 C11_2 117.6(12) . . ?
C22_2 C21_2 C26_2 115.2(12) . . ?
C11_2 C21_2 C26_2 127.1(9) . . ?
C23_2 C22_2 O3_2 119.3(15) . . ?
C23_2 C22_2 C21_2 119.3(16) . . ?
O3_2 C22_2 C21_2 121.4(12) . . ?
N24_2 C23_2 C22_2 127.0(17) . . ?
N24_2 C23_2 H23_2 116.5 . . ?
C22_2 C23_2 H23_2 116.5 . . ?
C23_2 N24_2 C25_2 115.6(14) . . ?
N24_2 C25_2 C30_2 117.7(16) . . ?
N24_2 C25_2 C26_2 123.4(16) . . ?
C30_2 C25_2 C26_2 118.6(17) . . ?
C25_2 C26_2 C21_2 117.2(13) . . ?
C25_2 C26_2 C27_2 118.1(14) . . ?
C21_2 C26_2 C27_2 124.6(10) . . ?
C28_2 C27_2 C26_2 123.1(12) . . ?
C28_2 C27_2 H27_2 118.4 . . ?
C26_2 C27_2 H27_2 118.4 . . ?
C27_2 C28_2 C29_2 118.1(14) . . ?
C27_2 C28_2 H28_2 121.0 . . ?
C29_2 C28_2 H28_2 121.0 . . ?
C28_2 C29_2 C30_2 119.7(14) . . ?
C28_2 C29_2 H29_2 120.2 . . ?
C30_2 C29_2 H29_2 120.2 . . ?
C25_2 C30_2 C29_2 122.2(16) . . ?
C25_2 C30_2 H30_2 118.9 . . ?
C29_2 C30_2 H30_2 118.9 . . ?
C3_2 O1_2 C12_2 120.7(7) . . ?
C4_2 O2_2 H2_2 109.5 . . ?
C22_2 O3_2 C17_2 121.5(10) . . ?

loop_
_geom_bond_atom_site_label_1
_geom_bond_atom_site_label_2
_geom_bond_distance
_geom_bond_site_symmetry_2
_geom_bond_publ_flag
OA_13 O_19 1.73(4) 5_566 ?
O_14 O_14 1.06(4) 2 ?
O_15 OA_20 1.56(3) . ?
OA_18 O_23 1.50(5) . ?
O_23 O_23 1.34(8) 2_556 ?
N1_1 C2_1 1.375(11) . ?
N1_1 C6_1 1.379(12) . ?
C2_1 C3_1 1.368(12) . ?
C2_1 H2A_1 0.9500 . ?
C3_1 O1_1 1.390(10) . ?
C3_1 C4_1 1.410(13) . ?
C4_1 O2_1 1.263(10) . ?
C4_1 C5_1 1.459(12) . ?
C5_1 C6_1 1.406(12) . ?
C5_1 C10_1 1.420(13) . ?
C6_1 C7_1 1.402(12) . ?
C7_1 C8_1 1.347(13) . ?
C7_1 H7_1 0.9500 . ?
C8_1 C9_1 1.410(12) . ?
C8_1 H8_1 0.9500 . ?
C9_1 C10_1 1.340(12) . ?
C9_1 H9_1 0.9500 . ?
C10_1 H10_1 0.9500 . ?
C11_1 C12_1 1.377(13) . ?
C11_1 C16_1 1.421(13) . ?
C11_1 C21_1 1.478(14) . ?
C12_1 O1_1 1.371(10) . ?
C12_1 C13_1 1.406(14) . ?
C13_1 N14_1 1.326(12) . ?
C13_1 H13_1 0.9500 . ?
N14_1 C15_1 1.374(12) . ?
C15_1 C16_1 1.402(15) . ?
C15_1 C20_1 1.428(14) . ?
C16_1 C17_1 1.416(13) . ?
C17_1 C18_1 1.356(14) . ?
C17_1 O3_1 1.380(13) . ?
C18_1 C19_1 1.388(16) . ?
C18_1 H18_1 0.9500 . ?
C19_1 C20_1 1.369(15) . ?
C19_1 H19_1 0.9500 . ?
C20_1 H20_1 0.9500 . ?
C21_1 C22_1 1.383(13) . ?
C21_1 C26_1 1.433(14) . ?
C22_1 O3_1 1.363(12) . ?
C22_1 C23_1 1.410(16) . ?
C23_1 N24_1 1.295(14) . ?
C23_1 H23_1 0.9500 . ?
N24_1 C25_1 1.383(13) . ?
C25_1 C30_1 1.386(14) . ?
C25_1 C26_1 1.411(15) . ?
C26_1 C27_1 1.410(14) . ?
C27_1 C28_1 1.357(14) . ?
C27_1 H27_1 0.9500 . ?
C28_1 C29_1 1.419(16) . ?
C28_1 H28_1 0.9500 . ?
C29_1 C30_1 1.363(15) . ?
C29_1 H29_1 0.9500 . ?
C30_1 H30_1 0.9500 . ?
O2_1 H2_1 0.8400 . ?
N1_2 C2_2 1.355(11) . ?
N1_2 C6_2 1.375(12) . ?
C2_2 C3_2 1.356(12) . ?
C2_2 H2A_2 0.9500 . ?
C3_2 O1_2 1.398(10) . ?
C3_2 C4_2 1.412(13) . ?
C4_2 O2_2 1.239(10) . ?
C4_2 C5_2 1.470(12) . ?
C5_2 C10_2 1.416(13) . ?
C5_2 C6_2 1.409(12) . ?
C6_2 C7_2 1.394(12) . ?
C7_2 C8_2 1.366(13) . ?
C7_2 H7_2 0.9500 . ?
C8_2 C9_2 1.410(13) . ?
C8_2 H8_2 0.9500 . ?
C9_2 C10_2 1.362(13) . ?
C9_2 H9_2 0.9500 . ?
C10_2 H10_2 0.9500 . ?
C11_2 C12_2 1.373(12) . ?
C11_2 C21_2 1.432(15) . ?
C11_2 C16_2 1.431(14) . ?
C12_2 O1_2 1.399(10) . ?
C12_2 C13_2 1.399(14) . ?
C13_2 N14_2 1.285(12) . ?
C13_2 H13_2 0.9500 . ?
N14_2 C15_2 1.351(13) . ?
C15_2 C16_2 1.410(16) . ?
C15_2 C20_2 1.431(15) . ?
C16_2 C17_2 1.406(15) . ?
C17_2 C18_2 1.335(17) . ?
C17_2 O3_2 1.396(15) . ?
C18_2 C19_2 1.41(2) . ?
C18_2 H18_2 0.9500 . ?
C19_2 C20_2 1.359(19) . ?
C19_2 H19_2 0.9500 . ?
C20_2 H20_2 0.9500 . ?
C21_2 C22_2 1.414(15) . ?
C21_2 C26_2 1.452(16) . ?
C22_2 C23_2 1.37(2) . ?
C22_2 O3_2 1.368(15) . ?
C23_2 N24_2 1.29(2) . ?
C23_2 H23_2 0.9500 . ?
N24_2 C25_2 1.39(2) . ?
C25_2 C30_2 1.37(2) . ?
C25_2 C26_2 1.415(17) . ?
C26_2 C27_2 1.437(16) . ?
C27_2 C28_2 1.357(15) . ?
C27_2 H27_2 0.9500 . ?
C28_2 C29_2 1.41(2) . ?
C28_2 H28_2 0.9500 . ?
C29_2 C30_2 1.42(2) . ?
C29_2 H29_2 0.9500 . ?
C30_2 H30_2 0.9500 . ?
O2_2 H2_2 0.8400 . ?

loop_
_geom_hbond_atom_site_label_D
_geom_hbond_atom_site_label_H
_geom_hbond_atom_site_label_A
_geom_hbond_distance_DH
_geom_hbond_distance_HA
_geom_hbond_distance_DA
_geom_hbond_angle_DHA
_geom_hbond_site_symmetry_A
_geom_hbond_publ_flag
O2_1 H2_1 O1_1 0.84 2.42 2.854(10) 112.7 . yes
O2_1 H2_1 N1_2 0.84 2.11 2.722(9) 129.9 1_455 yes
O2_2 H2_2 N1_1 0.84 2.11 2.716(9) 128.6 . yes
O2_2 H2_2 O1_2 0.84 2.41 2.844(9) 112.7 . yes

loop_
_geom_torsion_atom_site_label_1
_geom_torsion_atom_site_label_2
_geom_torsion_atom_site_label_3
_geom_torsion_atom_site_label_4
_geom_torsion
_geom_torsion_site_symmetry_1
_geom_torsion_site_symmetry_2
_geom_torsion_site_symmetry_3
_geom_torsion_site_symmetry_4
_geom_torsion_publ_flag
C6_1 N1_1 C2_1 C3_1 -1.2(13) . . . . ?
N1_1 C2_1 C3_1 O1_1 167.9(8) . . . . ?
N1_1 C2_1 C3_1 C4_1 -0.8(15) . . . . ?
C2_1 C3_1 C4_1 O2_1 179.7(10) . . . . ?
O1_1 C3_1 C4_1 O2_1 11.6(16) . . . . ?
C2_1 C3_1 C4_1 C5_1 0.8(14) . . . . ?
O1_1 C3_1 C4_1 C5_1 -167.2(8) . . . . ?
O2_1 C4_1 C5_1 C6_1 -177.9(9) . . . . ?
C3_1 C4_1 C5_1 C6_1 1.0(13) . . . . ?
O2_1 C4_1 C5_1 C10_1 -2.8(15) . . . . ?
C3_1 C4_1 C5_1 C10_1 176.1(9) . . . . ?
C2_1 N1_1 C6_1 C7_1 -178.8(8) . . . . ?
C2_1 N1_1 C6_1 C5_1 3.1(13) . . . . ?
C10_1 C5_1 C6_1 N1_1 -178.3(9) . . . . ?
C4_1 C5_1 C6_1 N1_1 -3.0(13) . . . . ?
C10_1 C5_1 C6_1 C7_1 3.6(13) . . . . ?
C4_1 C5_1 C6_1 C7_1 178.9(9) . . . . ?
N1_1 C6_1 C7_1 C8_1 178.5(9) . . . . ?
C5_1 C6_1 C7_1 C8_1 -3.4(14) . . . . ?
C6_1 C7_1 C8_1 C9_1 0.8(14) . . . . ?
C7_1 C8_1 C9_1 C10_1 1.5(15) . . . . ?
C8_1 C9_1 C10_1 C5_1 -1.1(15) . . . . ?
C6_1 C5_1 C10_1 C9_1 -1.4(14) . . . . ?
C4_1 C5_1 C10_1 C9_1 -176.6(9) . . . . ?
C16_1 C11_1 C12_1 O1_1 -168.7(8) . . . . ?
C21_1 C11_1 C12_1 O1_1 5.1(14) . . . . ?
C16_1 C11_1 C12_1 C13_1 11.8(13) . . . . ?
C21_1 C11_1 C12_1 C13_1 -174.4(9) . . . . ?
O1_1 C12_1 C13_1 N14_1 176.8(9) . . . . ?
C11_1 C12_1 C13_1 N14_1 -3.7(16) . . . . ?
C12_1 C13_1 N14_1 C15_1 -4.9(16) . . . . ?
C13_1 N14_1 C15_1 C16_1 4.6(15) . . . . ?
C13_1 N14_1 C15_1 C20_1 -177.9(10) . . . . ?
N14_1 C15_1 C16_1 C11_1 3.9(15) . . . . ?
C20_1 C15_1 C16_1 C11_1 -173.6(9) . . . . ?
N14_1 C15_1 C16_1 C17_1 -173.4(9) . . . . ?
C20_1 C15_1 C16_1 C17_1 9.1(14) . . . . ?
C12_1 C11_1 C16_1 C15_1 -12.2(13) . . . . ?
C21_1 C11_1 C16_1 C15_1 173.3(9) . . . . ?
C12_1 C11_1 C16_1 C17_1 165.1(9) . . . . ?
C21_1 C11_1 C16_1 C17_1 -9.4(13) . . . . ?
C15_1 C16_1 C17_1 C18_1 -8.7(14) . . . . ?
C11_1 C16_1 C17_1 C18_1 174.0(9) . . . . ?
C15_1 C16_1 C17_1 O3_1 166.7(9) . . . . ?
C11_1 C16_1 C17_1 O3_1 -10.6(14) . . . . ?
O3_1 C17_1 C18_1 C19_1 -173.2(9) . . . . ?
C16_1 C17_1 C18_1 C19_1 2.2(15) . . . . ?
C17_1 C18_1 C19_1 C20_1 4.0(17) . . . . ?
C18_1 C19_1 C20_1 C15_1 -3.4(16) . . . . ?
N14_1 C15_1 C20_1 C19_1 179.2(10) . . . . ?
C16_1 C15_1 C20_1 C19_1 -3.2(16) . . . . ?
C12_1 C11_1 C21_1 C22_1 -154.4(10) . . . . ?
C16_1 C11_1 C21_1 C22_1 19.3(12) . . . . ?
C12_1 C11_1 C21_1 C26_1 29.0(16) . . . . ?
C16_1 C11_1 C21_1 C26_1 -157.3(9) . . . . ?
C26_1 C21_1 C22_1 O3_1 166.4(9) . . . . ?
C11_1 C21_1 C22_1 O3_1 -10.7(14) . . . . ?
C26_1 C21_1 C22_1 C23_1 -14.7(14) . . . . ?
C11_1 C21_1 C22_1 C23_1 168.2(9) . . . . ?
O3_1 C22_1 C23_1 N24_1 -175.4(9) . . . . ?
C21_1 C22_1 C23_1 N24_1 5.6(16) . . . . ?
C22_1 C23_1 N24_1 C25_1 5.3(15) . . . . ?
C23_1 N24_1 C25_1 C30_1 172.6(10) . . . . ?
C23_1 N24_1 C25_1 C26_1 -6.1(15) . . . . ?
N24_1 C25_1 C26_1 C27_1 170.1(9) . . . . ?
C30_1 C25_1 C26_1 C27_1 -8.6(14) . . . . ?
N24_1 C25_1 C26_1 C21_1 -3.6(14) . . . . ?
C30_1 C25_1 C26_1 C21_1 177.7(9) . . . . ?
C22_1 C21_1 C26_1 C27_1 -159.9(9) . . . . ?
C11_1 C21_1 C26_1 C27_1 16.8(15) . . . . ?
C22_1 C21_1 C26_1 C25_1 13.6(13) . . . . ?
C11_1 C21_1 C26_1 C25_1 -169.8(9) . . . . ?
C25_1 C26_1 C27_1 C28_1 7.0(14) . . . . ?
C21_1 C26_1 C27_1 C28_1 -179.6(9) . . . . ?
C26_1 C27_1 C28_1 C29_1 -1.3(15) . . . . ?
C27_1 C28_1 C29_1 C30_1 -2.9(16) . . . . ?
C28_1 C29_1 C30_1 C25_1 1.2(16) . . . . ?
N24_1 C25_1 C30_1 C29_1 -174.2(9) . . . . ?
C26_1 C25_1 C30_1 C29_1 4.6(16) . . . . ?
C11_1 C12_1 O1_1 C3_1 175.5(8) . . . . ?
C13_1 C12_1 O1_1 C3_1 -5.1(13) . . . . ?
C2_1 C3_1 O1_1 C12_1 124.7(9) . . . . ?
C4_1 C3_1 O1_1 C12_1 -66.4(12) . . . . ?
C21_1 C22_1 O3_1 C17_1 -9.3(14) . . . . ?
C23_1 C22_1 O3_1 C17_1 171.8(9) . . . . ?
C18_1 C17_1 O3_1 C22_1 -164.6(9) . . . . ?
C16_1 C17_1 O3_1 C22_1 20.0(13) . . . . ?
C6_2 N1_2 C2_2 C3_2 -0.1(13) . . . . ?
N1_2 C2_2 C3_2 O1_2 -169.7(8) . . . . ?
N1_2 C2_2 C3_2 C4_2 1.5(14) . . . . ?
C2_2 C3_2 C4_2 O2_2 178.9(9) . . . . ?
O1_2 C3_2 C4_2 O2_2 -10.3(14) . . . . ?
C2_2 C3_2 C4_2 C5_2 -1.7(13) . . . . ?
O1_2 C3_2 C4_2 C5_2 169.1(8) . . . . ?
O2_2 C4_2 C5_2 C10_2 2.5(14) . . . . ?
C3_2 C4_2 C5_2 C10_2 -176.9(9) . . . . ?
O2_2 C4_2 C5_2 C6_2 -179.9(8) . . . . ?
C3_2 C4_2 C5_2 C6_2 0.7(12) . . . . ?
C2_2 N1_2 C6_2 C7_2 177.7(8) . . . . ?
C2_2 N1_2 C6_2 C5_2 -0.8(12) . . . . ?
C10_2 C5_2 C6_2 N1_2 178.2(8) . . . . ?
C4_2 C5_2 C6_2 N1_2 0.5(13) . . . . ?
C10_2 C5_2 C6_2 C7_2 -0.3(13) . . . . ?
C4_2 C5_2 C6_2 C7_2 -178.0(9) . . . . ?
N1_2 C6_2 C7_2 C8_2 -178.1(8) . . . . ?
C5_2 C6_2 C7_2 C8_2 0.3(14) . . . . ?
C6_2 C7_2 C8_2 C9_2 0.2(14) . . . . ?
C7_2 C8_2 C9_2 C10_2 -0.7(15) . . . . ?
C8_2 C9_2 C10_2 C5_2 0.8(15) . . . . ?
C6_2 C5_2 C10_2 C9_2 -0.3(14) . . . . ?
C4_2 C5_2 C10_2 C9_2 177.4(9) . . . . ?
C21_2 C11_2 C12_2 O1_2 -7.7(16) . . . . ?
C16_2 C11_2 C12_2 O1_2 169.0(8) . . . . ?
C21_2 C11_2 C12_2 C13_2 174.8(10) . . . . ?
C16_2 C11_2 C12_2 C13_2 -8.4(13) . . . . ?
C11_2 C12_2 C13_2 N14_2 2.7(16) . . . . ?
O1_2 C12_2 C13_2 N14_2 -174.6(9) . . . . ?
C12_2 C13_2 N14_2 C15_2 3.1(16) . . . . ?
C13_2 N14_2 C15_2 C16_2 -2.3(15) . . . . ?
C13_2 N14_2 C15_2 C20_2 176.2(10) . . . . ?
N14_2 C15_2 C16_2 C17_2 170.9(10) . . . . ?
C20_2 C15_2 C16_2 C17_2 -7.5(15) . . . . ?
N14_2 C15_2 C16_2 C11_2 -4.1(16) . . . . ?
C20_2 C15_2 C16_2 C11_2 177.4(9) . . . . ?
C12_2 C11_2 C16_2 C17_2 -165.5(10) . . . . ?
C21_2 C11_2 C16_2 C17_2 11.7(14) . . . . ?
C12_2 C11_2 C16_2 C15_2 9.3(14) . . . . ?
C21_2 C11_2 C16_2 C15_2 -173.6(10) . . . . ?
C15_2 C16_2 C17_2 C18_2 8.9(17) . . . . ?
C11_2 C16_2 C17_2 C18_2 -176.0(11) . . . . ?
C15_2 C16_2 C17_2 O3_2 -169.0(10) . . . . ?
C11_2 C16_2 C17_2 O3_2 6.0(15) . . . . ?
O3_2 C17_2 C18_2 C19_2 172.5(11) . . . . ?
C16_2 C17_2 C18_2 C19_2 -5.4(19) . . . . ?
C17_2 C18_2 C19_2 C20_2 0.6(19) . . . . ?
C18_2 C19_2 C20_2 C15_2 0.0(19) . . . . ?
N14_2 C15_2 C20_2 C19_2 -174.8(11) . . . . ?
C16_2 C15_2 C20_2 C19_2 3.7(16) . . . . ?
C12_2 C11_2 C21_2 C22_2 156.2(10) . . . . ?
C16_2 C11_2 C21_2 C22_2 -20.4(14) . . . . ?
C12_2 C11_2 C21_2 C26_2 -28.4(18) . . . . ?
C16_2 C11_2 C21_2 C26_2 155.0(10) . . . . ?
C11_2 C21_2 C22_2 C23_2 -169.0(11) . . . . ?
C26_2 C21_2 C22_2 C23_2 15.0(15) . . . . ?
C11_2 C21_2 C22_2 O3_2 12.2(15) . . . . ?
C26_2 C21_2 C22_2 O3_2 -163.8(9) . . . . ?
O3_2 C22_2 C23_2 N24_2 175.1(13) . . . . ?
C21_2 C22_2 C23_2 N24_2 -4(2) . . . . ?
C22_2 C23_2 N24_2 C25_2 -6(2) . . . . ?
C23_2 N24_2 C25_2 C30_2 -169.3(13) . . . . ?
C23_2 N24_2 C25_2 C26_2 4(2) . . . . ?
N24_2 C25_2 C26_2 C21_2 7.2(17) . . . . ?
C30_2 C25_2 C26_2 C21_2 -179.3(11) . . . . ?
N24_2 C25_2 C26_2 C27_2 -169.7(11) . . . . ?
C30_2 C25_2 C26_2 C27_2 3.8(17) . . . . ?
C22_2 C21_2 C26_2 C25_2 -16.3(14) . . . . ?
C11_2 C21_2 C26_2 C25_2 168.2(11) . . . . ?
C22_2 C21_2 C26_2 C27_2 160.4(10) . . . . ?
C11_2 C21_2 C26_2 C27_2 -15.1(17) . . . . ?
C25_2 C26_2 C27_2 C28_2 0.4(16) . . . . ?
C21_2 C26_2 C27_2 C28_2 -176.2(10) . . . . ?
C26_2 C27_2 C28_2 C29_2 -4.0(16) . . . . ?
C27_2 C28_2 C29_2 C30_2 3.4(18) . . . . ?
N24_2 C25_2 C30_2 C29_2 169.5(12) . . . . ?
C26_2 C25_2 C30_2 C29_2 -4(2) . . . . ?
C28_2 C29_2 C30_2 C25_2 1(2) . . . . ?
C2_2 C3_2 O1_2 C12_2 -124.8(9) . . . . ?
C4_2 C3_2 O1_2 C12_2 63.6(11) . . . . ?
C11_2 C12_2 O1_2 C3_2 -170.2(8) . . . . ?
C13_2 C12_2 O1_2 C3_2 7.2(13) . . . . ?
C23_2 C22_2 O3_2 C17_2 -172.4(11) . . . . ?
C21_2 C22_2 O3_2 C17_2 6.5(15) . . . . ?
C18_2 C17_2 O3_2 C22_2 166.4(10) . . . . ?
C16_2 C17_2 O3_2 C22_2 -15.4(15) . . . . ?
